data_9014909
loop_
_publ_author_name
'Kirchner, M. T.'
'Boese, R.'
'Billups, W. E.'
'Norman, L. R.'

_publ_section_title
;
 Gas hydrate single-crystal structure analyses
 Sample: (C3H8)8(H2O)136, T = 123 K
;
_journal_name_full 'Journal of the American Chemical Society'
_journal_page_first 9407
_journal_page_last 9412
_journal_paper_doi 10.1021/ja049247c
_journal_volume 126
_journal_year 2004
_chemical_compound_source Synthetic
_chemical_formula_sum 'C1.72 H18 O10'
_chemical_name_mineral Propane-hydrate
_space_group_IT_number 227
_symmetry_space_group_name_Hall 'F 4d 2 3 -1d'
_symmetry_space_group_name_H-M 'F d -3 m :1'
_cell_angle_alpha 90
_cell_angle_beta 90
_cell_angle_gamma 90
_cell_length_a 17.175
_cell_length_b 17.175
_cell_length_c 17.175
_cell_formula_units_Z 16
_cell_volume 5066.292
_database_code_amcsd 0019153
_exptl_crystal_density_diffrn 1.043
_cod_original_sg_symbol_H-M 'F d -3 m'
_cod_original_formula_sum 'O10 H18 C1.72'
_cod_database_code 9014909

loop_
_space_group_symop_operation_xyz
x,y,z
x,1/2+y,1/2+z
1/2+x,y,1/2+z
1/2+x,1/2+y,z
3/4+z,3/4-x,1/4+y
3/4+z,1/4-x,3/4+y
1/4+z,3/4-x,3/4+y
1/4+z,1/4-x,1/4+y
-y,1/2+z,1/2-x
-y,+z,-x
1/2-y,1/2+z,-x
1/2-y,+z,1/2-x
3/4+x,3/4-y,1/4+z
3/4+x,1/4-y,3/4+z
1/4+x,3/4-y,3/4+z
1/4+x,1/4-y,1/4+z
-z,1/2+x,1/2-y
-z,+x,-y
1/2-z,1/2+x,-y
1/2-z,+x,1/2-y
3/4+y,3/4-z,1/4+x
3/4+y,1/4-z,3/4+x
1/4+y,3/4-z,3/4+x
1/4+y,1/4-z,1/4+x
-x,1/2+y,1/2-z
-x,+y,-z
1/2-x,1/2+y,-z
1/2-x,+y,1/2-z
1/2+x,-z,1/2-y
1/2+x,1/2-z,-y
+x,-z,-y
+x,1/2-z,1/2-y
3/4-z,3/4+y,1/4+x
3/4-z,1/4+y,3/4+x
1/4-z,3/4+y,3/4+x
1/4-z,1/4+y,1/4+x
1/2+y,-x,1/2-z
1/2+y,1/2-x,-z
+y,-x,-z
+y,1/2-x,1/2-z
3/4-x,3/4+z,1/4+y
3/4-x,1/4+z,3/4+y
1/4-x,3/4+z,3/4+y
1/4-x,1/4+z,1/4+y
1/2+z,-y,1/2-x
1/2+z,1/2-y,-x
+z,-y,-x
+z,1/2-y,1/2-x
3/4-y,3/4+x,1/4+z
3/4-y,1/4+x,3/4+z
1/4-y,3/4+x,3/4+z
1/4-y,1/4+x,1/4+z
x,1/2+z,1/2+y
x,+z,+y
1/2+x,1/2+z,+y
1/2+x,+z,1/2+y
1/4-z,3/4-y,3/4-x
1/4-z,1/4-y,1/4-x
3/4-z,3/4-y,1/4-x
3/4-z,1/4-y,3/4-x
y,1/2+x,1/2+z
y,+x,+z
1/2+y,1/2+x,+z
1/2+y,+x,1/2+z
1/4-x,3/4-z,3/4-y
1/4-x,1/4-z,1/4-y
3/4-x,3/4-z,1/4-y
3/4-x,1/4-z,3/4-y
z,1/2+y,1/2+x
z,+y,+x
1/2+z,1/2+y,+x
1/2+z,+y,1/2+x
1/4-y,3/4-x,3/4-z
1/4-y,1/4-x,1/4-z
3/4-y,3/4-x,1/4-z
3/4-y,1/4-x,3/4-z
3/4+z,1/4+x,3/4-y
3/4+z,3/4+x,1/4-y
1/4+z,1/4+x,1/4-y
1/4+z,3/4+x,3/4-y
-y,1/2-z,1/2+x
-y,-z,+x
1/2-y,1/2-z,+x
1/2-y,-z,1/2+x
3/4+x,1/4+y,3/4-z
3/4+x,3/4+y,1/4-z
1/4+x,1/4+y,1/4-z
1/4+x,3/4+y,3/4-z
-z,1/2-x,1/2+y
-z,-x,+y
1/2-z,1/2-x,+y
1/2-z,-x,1/2+y
3/4+y,1/4+z,3/4-x
3/4+y,3/4+z,1/4-x
1/4+y,1/4+z,1/4-x
1/4+y,3/4+z,3/4-x
-x,1/2-y,1/2+z
-x,-y,+z
1/2-x,1/2-y,+z
1/2-x,-y,1/2+z
1/4-z,3/4+x,3/4+y
1/4-z,1/4+x,1/4+y
3/4-z,3/4+x,1/4+y
3/4-z,1/4+x,3/4+y
y,-z,-x
y,1/2-z,1/2-x
1/2+y,-z,1/2-x
1/2+y,1/2-z,-x
1/4-x,3/4+y,3/4+z
1/4-x,1/4+y,1/4+z
3/4-x,3/4+y,1/4+z
3/4-x,1/4+y,3/4+z
z,-x,-y
z,1/2-x,1/2-y
1/2+z,-x,1/2-y
1/2+z,1/2-x,-y
1/4-y,3/4+z,3/4+x
1/4-y,1/4+z,1/4+x
3/4-y,3/4+z,1/4+x
3/4-y,1/4+z,3/4+x
x,-y,-z
x,1/2-y,1/2-z
1/2+x,-y,1/2-z
1/2+x,1/2-y,-z
1/2-x,1/2+z,-y
1/2-x,+z,1/2-y
-x,1/2+z,1/2-y
-x,+z,-y
1/4+z,3/4-y,3/4+x
1/4+z,1/4-y,1/4+x
3/4+z,3/4-y,1/4+x
3/4+z,1/4-y,3/4+x
1/2-y,1/2+x,-z
1/2-y,+x,1/2-z
-y,1/2+x,1/2-z
-y,+x,-z
1/4+x,3/4-z,3/4+y
1/4+x,1/4-z,1/4+y
3/4+x,3/4-z,1/4+y
3/4+x,1/4-z,3/4+y
1/2-z,1/2+y,-x
1/2-z,+y,1/2-x
-z,1/2+y,1/2-x
-z,+y,-x
1/4+y,3/4-x,3/4+z
1/4+y,1/4-x,1/4+z
3/4+y,3/4-x,1/4+z
3/4+y,1/4-x,3/4+z
-x,-z,y
-x,1/2-z,1/2+y
1/2-x,-z,1/2+y
1/2-x,1/2-z,y
3/4+z,3/4+y,1/4-x
3/4+z,1/4+y,3/4-x
1/4+z,3/4+y,3/4-x
1/4+z,1/4+y,1/4-x
-y,-x,z
-y,1/2-x,1/2+z
1/2-y,-x,1/2+z
1/2-y,1/2-x,z
3/4+x,3/4+z,1/4-y
3/4+x,1/4+z,3/4-y
1/4+x,3/4+z,3/4-y
1/4+x,1/4+z,1/4-y
-z,-y,x
-z,1/2-y,1/2+x
1/2-z,-y,1/2+x
1/2-z,1/2-y,x
3/4+y,3/4+x,1/4-z
3/4+y,1/4+x,3/4-z
1/4+y,3/4+x,3/4-z
1/4+y,1/4+x,1/4-z
1/4-z,1/4-x,1/4-y
1/4-z,3/4-x,3/4-y
3/4-z,1/4-x,3/4-y
3/4-z,3/4-x,1/4-y
y,z,x
y,1/2+z,1/2+x
1/2+y,z,1/2+x
1/2+y,1/2+z,x
1/4-x,1/4-y,1/4-z
1/4-x,3/4-y,3/4-z
3/4-x,1/4-y,3/4-z
3/4-x,3/4-y,1/4-z
z,x,y
z,1/2+x,1/2+y
1/2+z,x,1/2+y
1/2+z,1/2+x,y
1/4-y,1/4-z,1/4-x
1/4-y,3/4-z,3/4-x
3/4-y,1/4-z,3/4-x
3/4-y,3/4-z,1/4-x

loop_
_atom_site_aniso_label
_atom_site_aniso_U_11
_atom_site_aniso_U_22
_atom_site_aniso_U_33
_atom_site_aniso_U_12
_atom_site_aniso_U_13
_atom_site_aniso_U_23
O1 0.03240 0.03240 0.03240 0.00000 0.00000 0.00000
O2 0.03190 0.03190 0.03190 -0.00010 -0.00010 -0.00010
O3 0.03020 0.03020 0.03170 0.00160 -0.00060 -0.00060
C1 0.17000 0.17000 0.17000 0.00000 0.00000 0.00000
C2 0.25000 0.25000 0.25000 -0.09000 -0.09000 -0.09000
C3 0.30000 0.30000 0.02000 -0.30000 0.00000 0.00000

loop_
_atom_site_label
_atom_site_fract_x
_atom_site_fract_y
_atom_site_fract_z
_atom_site_occupancy
_atom_site_U_iso_or_equiv
O1 0.37500 0.37500 0.37500 1.00000 0.03240
H1 0.34600 0.34600 0.34600 0.50000 0.04900
O2 0.28279 0.28279 0.28279 1.00000 0.03190
H2 0.31000 0.31000 0.31000 0.50000 0.04800
H3 0.29090 0.29090 0.23600 0.50000 0.04800
O3 0.31764 0.31764 0.12967 1.00000 0.03070
H4 0.30890 0.30890 0.17600 0.50000 0.04600
H5 0.33410 0.28010 0.10820 0.50000 0.04600
H6 0.35100 0.35100 0.12900 0.50000 0.04600
C1 0.16000 0.16000 0.16000 0.39000 0.17000
C2 0.08310 0.08310 0.08310 0.35000 0.25000
C3 0.12500 0.12500 0.03000 0.04000 0.23000
H10 0.12500 0.12500 0.12500 6.00000 0.50000

loop_
_cod_related_entry_id
_cod_related_entry_database
_cod_related_entry_code
1 AMCSD 0019153
